data_1532943
loop_
_publ_author_name
'Jorgensen, J.D.'
'Avdeev, M.'
'Hinks, D.G.'
'Burley, J.C.'
'Short, S.'

_publ_section_title
;
 Crystal structure of the sodium cobaltate deuterate superconductor Nax Co
 O2 * 4x(D2 O)
;
_journal_name_full 'Physical Review, Serie 3. B - Condensed Matter (18,1978-)'
_journal_page_first 214517-1
_journal_page_last 214517-10
_journal_volume 68
_journal_year 2003
_chemical_formula_sum 'Co D2.86 Na0.35 O3.43'
_chemical_name_systematic 'Na0.35 (Co O2) (D2 O)1.43'
_space_group_IT_number 194
_symmetry_space_group_name_Hall '-P 6c 2c'
_symmetry_space_group_name_H-M 'P 63/m m c'
_cell_angle_alpha 90
_cell_angle_beta 90
_cell_angle_gamma 120
_cell_formula_units_Z 2
_cell_length_a 2.82166
_cell_length_b 2.82166
_cell_length_c 19.7681
_cell_volume 136.303
_citation_journal_id_ASTM PRBMDO
_cod_data_source_file Jorgensen_PRBMDO_2003_1981.cif
_cod_data_source_block D2.86Co1Na0.35O3.43
_cod_original_cell_volume 136.3029
_cod_original_formula_sum 'D2.86 Co1 Na0.35 O3.43'
_cod_database_code 1532943

loop_
_symmetry_equiv_pos_as_xyz
x,y,z
x-y,x,z+1/2
-y,x-y,z
-x,-y,z+1/2
-x+y,-x,z
y,-x+y,z+1/2
-y,-x,-z+1/2
x-y,-y,-z
x,x-y,-z+1/2
y,x,-z
-x+y,y,-z+1/2
-x,-x+y,-z
-x,-y,-z
-x+y,-x,-z-1/2
y,-x+y,-z
x,y,-z-1/2
x-y,x,-z
-y,x-y,-z-1/2
y,x,z-1/2
-x+y,y,z
-x,-x+y,z-1/2
-y,-x,z
x-y,-y,z-1/2
x,x-y,z

loop_
_atom_site_label
_atom_site_type_symbol
_atom_site_fract_x
_atom_site_fract_y
_atom_site_fract_z
_atom_site_occupancy
_atom_site_U_iso_or_equiv
O1 O-2 0.3333 0.6667 0.0469 1 0.0
O2 O-2 0.737 -0.073 0.1706 0.119 0.0
Na1 Na+1 0.525 0.2625 0.25 0.117 0.0
D1 D+1 0.579 0.841 0.124 0.119 0.0
Co1 Co+3 0 0 0 1 0.0
D2 D+1 0.888 0.325 0.1801 0.119 0.0
